data_1549623
loop_
_publ_author_name
'Ni, Fan'
'Zhu, Zece'
'Tong, Xiao'
'Xie, Mingjuan'
'Zhao, Qiang'
'Zhong, Cheng'
'Zou, Yang'
'Yang, Chuluo'

_publ_section_title
;
 Organic emitter integrating aggregation-induced delayed fluorescence and
 room-temperature phosphorescence characteristics, and its application in
 time-resolved luminescence imaging.
;
_journal_issue 28
_journal_name_full 'Chemical science'
_journal_page_first 6150
_journal_page_last 6155
_journal_paper_doi 10.1039/c8sc01485j
_journal_volume 9
_journal_year 2018
_chemical_formula_sum 'C33 H22 N6 O7 Zn'
_chemical_formula_weight 679.93
_space_group_crystal_system triclinic
_space_group_IT_number 2
_space_group_name_Hall '-P 1'
_space_group_name_H-M_alt 'P -1'
_symmetry_space_group_name_Hall '-P 1'
_symmetry_space_group_name_H-M 'P -1'
_atom_sites_solution_hydrogens geom
_audit_creation_method SHELXL-2014/7
_audit_update_record
;
2016-08-06 deposited with the CCDC.
2018-06-28 downloaded from the CCDC.
;
_cell_angle_alpha 100.001(2)
_cell_angle_beta 99.774(2)
_cell_angle_gamma 99.056(2)
_cell_formula_units_Z 2
_cell_length_a 10.4399(14)
_cell_length_b 11.3331(15)
_cell_length_c 13.2139(18)
_cell_measurement_reflns_used 2182
_cell_measurement_temperature 293(2)
_cell_measurement_theta_max 22.30
_cell_measurement_theta_min 2.69
_cell_volume 1488.9(3)
_computing_structure_refinement 'SHELXL-2014/7 (Sheldrick, 2014)'
_diffrn_ambient_temperature 293(2)
_diffrn_measured_fraction_theta_full 0.990
_diffrn_measured_fraction_theta_max 0.984
_diffrn_measurement_device_type 'CCD area detector'
_diffrn_measurement_method 'phi and omega scans'
_diffrn_radiation_type MoK\a
_diffrn_radiation_wavelength 0.71073
_diffrn_reflns_av_R_equivalents 0.0410
_diffrn_reflns_av_unetI/netI 0.0722
_diffrn_reflns_Laue_measured_fraction_full 0.990
_diffrn_reflns_Laue_measured_fraction_max 0.984
_diffrn_reflns_limit_h_max 12
_diffrn_reflns_limit_h_min -12
_diffrn_reflns_limit_k_max 13
_diffrn_reflns_limit_k_min -14
_diffrn_reflns_limit_l_max 16
_diffrn_reflns_limit_l_min -16
_diffrn_reflns_number 11605
_diffrn_reflns_point_group_measured_fraction_full 0.990
_diffrn_reflns_point_group_measured_fraction_max 0.984
_diffrn_reflns_theta_full 25.242
_diffrn_reflns_theta_max 26.258
_diffrn_reflns_theta_min 1.598
_exptl_absorpt_coefficient_mu 0.886
_exptl_crystal_density_diffrn 1.517
_exptl_crystal_description block
_exptl_crystal_F_000 696
_refine_diff_density_max 0.451
_refine_diff_density_min -0.355
_refine_diff_density_rms 0.085
_refine_ls_extinction_method none
_refine_ls_goodness_of_fit_ref 0.996
_refine_ls_hydrogen_treatment constr
_refine_ls_matrix_type full
_refine_ls_number_parameters 424
_refine_ls_number_reflns 5908
_refine_ls_number_restraints 0
_refine_ls_restrained_S_all 0.996
_refine_ls_R_factor_all 0.0854
_refine_ls_R_factor_gt 0.0506
_refine_ls_shift/su_max 0.000
_refine_ls_shift/su_mean 0.000
_refine_ls_structure_factor_coef Fsqd
_refine_ls_weighting_details 'w=1/[\s^2^(Fo^2^)+(0.0991P)^2^] where P=(Fo^2^+2Fc^2^)/3'
_refine_ls_weighting_scheme calc
_refine_ls_wR_factor_gt 0.1376
_refine_ls_wR_factor_ref 0.1717
_reflns_Friedel_coverage 0.000
_reflns_number_gt 3955
_reflns_number_total 5915
_reflns_threshold_expression 'I > 2\s(I)'
_cod_data_source_file c8sc01485j2.cif
_cod_data_source_block nf0194002a
_cod_depositor_comments
;

2019-03-26
Z value and formula fixed to values more according to usual
chemical conventions.                 miguel

 Adding full bibliography for 1549621--1549623.cif.
;
_cod_original_formula_sum 'C66 H44 N12 O14 Zn2'
_cod_original_formula_units_Z 1
_cod_original_formula_weight 1359.87
_cod_database_code 1549623
_shelx_shelxl_version_number 2014/7
_shelx_space_group_comment
;
The symmetry employed for this shelxl refinement is uniquely defined
by the following loop, which should always be used as a source of
symmetry information in preference to the above space-group names.
They are only intended as comments.
;

loop_
_space_group_symop_operation_xyz
'x, y, z'
'-x, -y, -z'

loop_
_atom_site_label
_atom_site_type_symbol
_atom_site_fract_x
_atom_site_fract_y
_atom_site_fract_z
_atom_site_U_iso_or_equiv
_atom_site_adp_type
_atom_site_occupancy
_atom_site_site_symmetry_order
_atom_site_calc_flag
_atom_site_refinement_flags_posn
_atom_site_refinement_flags_adp
Zn1 Zn 0.34691(5) 0.76064(4) 1.16827(4) 0.04488(19) Uani 1 1 d . .
O1 O 1.1083(4) 0.7471(4) 0.4604(3) 0.0775(11) Uani 1 1 d . .
O3 O 0.4903(4) 0.6313(4) 1.4109(3) 0.0781(11) Uani 1 1 d . .
O4 O 0.5168(4) 0.6348(3) 1.2532(3) 0.0740(10) Uani 1 1 d . .
O5 O 0.3683(3) 0.7214(3) 1.3125(3) 0.0681(9) Uani 1 1 d . .
O6 O 0.0243(3) 0.8943(3) 1.0944(3) 0.0656(9) Uani 1 1 d . .
O7 O 0.1970(4) 0.8642(4) 1.0313(3) 0.0786(11) Uani 1 1 d . .
O8 O 0.1731(3) 0.8153(3) 1.1767(2) 0.0601(8) Uani 1 1 d . .
N1 N 0.4578(3) 0.7565(3) 1.0534(2) 0.0376(7) Uani 1 1 d . .
N2 N 0.4771(3) 0.9354(3) 1.2104(3) 0.0447(8) Uani 1 1 d . .
N3 N 0.2678(3) 0.5859(3) 1.0665(3) 0.0440(8) Uani 1 1 d . .
N4 N 0.9274(4) 0.7357(4) 0.5910(3) 0.0542(10) Uani 1 1 d . .
N9 N 0.4613(4) 0.6612(3) 1.3277(3) 0.0530(9) Uani 1 1 d . .
N10 N 0.1296(4) 0.8598(3) 1.0986(3) 0.0470(8) Uani 1 1 d . .
C1 C 0.4802(5) 1.0228(4) 1.2925(3) 0.0559(12) Uani 1 1 d . .
H1 H 0.4188 1.0101 1.3348 0.067 Uiso 1 1 calc R U
C2 C 0.5698(5) 1.1314(4) 1.3177(4) 0.0590(12) Uani 1 1 d . .
H2 H 0.5723 1.1891 1.3777 0.071 Uiso 1 1 calc R U
C3 C 0.6552(5) 1.1520(4) 1.2520(3) 0.0559(11) Uani 1 1 d . .
H3A H 0.7138 1.2264 1.2651 0.067 Uiso 1 1 calc R U
C4 C 0.6546(4) 1.0630(4) 1.1663(3) 0.0439(9) Uani 1 1 d . .
H4 H 0.7144 1.0753 1.1226 0.053 Uiso 1 1 calc R U
C5 C 0.5630(4) 0.9548(3) 1.1466(3) 0.0391(9) Uani 1 1 d . .
C6 C 0.5507(4) 0.8524(3) 1.0570(3) 0.0373(8) Uani 1 1 d . .
C7 C 0.6272(4) 0.8530(3) 0.9808(3) 0.0385(9) Uani 1 1 d . .
H7 H 0.6916 0.9209 0.9836 0.046 Uiso 1 1 calc R U
C8 C 0.6065(3) 0.7504(3) 0.8997(3) 0.0344(8) Uani 1 1 d . .
C9 C 0.5059(3) 0.6517(3) 0.8977(3) 0.0375(8) Uani 1 1 d . .
H9 H 0.4882 0.5827 0.8442 0.045 Uiso 1 1 calc R U
C10 C 0.4333(3) 0.6581(3) 0.9760(3) 0.0354(8) Uani 1 1 d . .
C11 C 0.3252(4) 0.5595(3) 0.9834(3) 0.0380(9) Uani 1 1 d . .
C12 C 0.2839(4) 0.4494(4) 0.9125(3) 0.0452(10) Uani 1 1 d . .
H12A H 0.3251 0.4320 0.8560 0.054 Uiso 1 1 calc R U
C13 C 0.1807(4) 0.3654(4) 0.9265(4) 0.0541(11) Uani 1 1 d . .
H13A H 0.1510 0.2911 0.8793 0.065 Uiso 1 1 calc R U
C14 C 0.1231(4) 0.3929(4) 1.0102(4) 0.0568(12) Uani 1 1 d . .
H14 H 0.0533 0.3375 1.0207 0.068 Uiso 1 1 calc R U
C15 C 0.1684(4) 0.5020(4) 1.0786(3) 0.0517(11) Uani 1 1 d . .
H15 H 0.1288 0.5192 1.1361 0.062 Uiso 1 1 calc R U
C16 C 0.6876(4) 0.7473(3) 0.8180(3) 0.0365(8) Uani 1 1 d . .
C17 C 0.8151(4) 0.8190(4) 0.8397(3) 0.0450(10) Uani 1 1 d . .
H17 H 0.8485 0.8696 0.9054 0.054 Uiso 1 1 calc R U
C18 C 0.8910(4) 0.8150(4) 0.7642(3) 0.0528(11) Uani 1 1 d . .
H18 H 0.9750 0.8639 0.7791 0.063 Uiso 1 1 calc R U
C19 C 0.8446(4) 0.7397(4) 0.6670(3) 0.0451(10) Uani 1 1 d . .
C20 C 0.7186(4) 0.6693(4) 0.6443(3) 0.0469(10) Uani 1 1 d . .
H20 H 0.6858 0.6195 0.5782 0.056 Uiso 1 1 calc R U
C21 C 0.6410(4) 0.6725(4) 0.7194(3) 0.0473(10) Uani 1 1 d . .
H21 H 0.5568 0.6239 0.7036 0.057 Uiso 1 1 calc R U
C22 C 1.0268(4) 0.6651(4) 0.5996(3) 0.0467(10) Uani 1 1 d . .
C23 C 1.0379(5) 0.5877(4) 0.6674(4) 0.0578(12) Uani 1 1 d . .
H23 H 0.9772 0.5791 0.7109 0.069 Uiso 1 1 calc R U
C24 C 1.1397(5) 0.5209(5) 0.6720(4) 0.0674(14) Uani 1 1 d . .
H24 H 1.1491 0.4712 0.7208 0.081 Uiso 1 1 calc R U
C25 C 1.2258(5) 0.5286(5) 0.6046(4) 0.0681(15) Uani 1 1 d . .
H25 H 1.2922 0.4826 0.6062 0.082 Uiso 1 1 calc R U
C26 C 1.2132(4) 0.6043(5) 0.5353(4) 0.0606(13) Uani 1 1 d . .
H26 H 1.2729 0.6107 0.4908 0.073 Uiso 1 1 calc R U
C27 C 1.1143(4) 0.6717(4) 0.5296(4) 0.0552(11) Uani 1 1 d . .
C28 C 0.9042(4) 0.7927(4) 0.5064(3) 0.0489(10) Uani 1 1 d . .
C29 C 0.8010(5) 0.8481(5) 0.4838(4) 0.0652(13) Uani 1 1 d . .
H29 H 0.7391 0.8492 0.5268 0.078 Uiso 1 1 calc R U
C30 C 0.7845(6) 0.9037(6) 0.3978(5) 0.0885(18) Uani 1 1 d . .
H30 H 0.7109 0.9394 0.3831 0.106 Uiso 1 1 calc R U
C31 C 0.8736(6) 0.9064(6) 0.3361(5) 0.0877(19) Uani 1 1 d . .
H31 H 0.8624 0.9447 0.2793 0.105 Uiso 1 1 calc R U
C32 C 0.9819(6) 0.8525(5) 0.3564(4) 0.0763(16) Uani 1 1 d . .
H32 H 1.0450 0.8548 0.3145 0.092 Uiso 1 1 calc R U
C33 C 0.9947(4) 0.7953(4) 0.4401(3) 0.0538(11) Uani 1 1 d . .

loop_
_atom_site_aniso_label
_atom_site_aniso_U_11
_atom_site_aniso_U_22
_atom_site_aniso_U_33
_atom_site_aniso_U_23
_atom_site_aniso_U_13
_atom_site_aniso_U_12
Zn1 0.0455(3) 0.0490(3) 0.0434(3) 0.0092(2) 0.0216(2) 0.0053(2)
O1 0.074(2) 0.105(3) 0.083(2) 0.041(2) 0.059(2) 0.036(2)
O3 0.077(2) 0.102(3) 0.070(2) 0.041(2) 0.0216(19) 0.027(2)
O4 0.071(2) 0.088(3) 0.074(2) 0.013(2) 0.0416(19) 0.026(2)
O5 0.073(2) 0.083(2) 0.065(2) 0.0286(18) 0.0308(18) 0.032(2)
O6 0.0492(19) 0.056(2) 0.092(3) 0.0192(18) 0.0120(18) 0.0114(16)
O7 0.085(3) 0.100(3) 0.067(2) 0.038(2) 0.040(2) 0.017(2)
O8 0.0545(18) 0.079(2) 0.0624(19) 0.0288(17) 0.0313(16) 0.0219(17)
N1 0.0352(17) 0.0365(17) 0.0408(17) 0.0050(14) 0.0151(14) 0.0012(14)
N2 0.0395(18) 0.050(2) 0.0442(19) 0.0000(16) 0.0188(15) 0.0075(16)
N3 0.0403(18) 0.044(2) 0.0481(19) 0.0114(15) 0.0160(15) 0.0011(15)
N4 0.053(2) 0.076(3) 0.052(2) 0.0268(19) 0.0335(18) 0.028(2)
N9 0.050(2) 0.052(2) 0.058(2) 0.0159(19) 0.0144(19) 0.0035(18)
N10 0.047(2) 0.0373(19) 0.053(2) 0.0073(16) 0.0123(17) -0.0024(16)
C1 0.064(3) 0.055(3) 0.047(2) -0.004(2) 0.018(2) 0.016(2)
C2 0.071(3) 0.051(3) 0.051(3) -0.003(2) 0.013(2) 0.015(2)
C3 0.064(3) 0.041(2) 0.057(3) 0.000(2) 0.012(2) 0.005(2)
C4 0.044(2) 0.042(2) 0.043(2) 0.0050(18) 0.0076(18) 0.0025(18)
C5 0.039(2) 0.037(2) 0.041(2) 0.0051(17) 0.0129(17) 0.0068(17)
C6 0.037(2) 0.038(2) 0.0359(19) 0.0040(16) 0.0096(16) 0.0052(17)
C7 0.037(2) 0.037(2) 0.043(2) 0.0098(17) 0.0137(17) 0.0029(17)
C8 0.035(2) 0.034(2) 0.0362(19) 0.0074(16) 0.0132(16) 0.0056(16)
C9 0.036(2) 0.035(2) 0.042(2) 0.0064(16) 0.0146(17) 0.0023(16)
C10 0.0332(19) 0.037(2) 0.037(2) 0.0083(16) 0.0119(16) 0.0050(16)
C11 0.035(2) 0.036(2) 0.042(2) 0.0130(17) 0.0055(17) 0.0019(16)
C12 0.045(2) 0.044(2) 0.043(2) 0.0088(18) 0.0050(18) 0.0033(19)
C13 0.053(3) 0.042(2) 0.057(3) 0.012(2) -0.001(2) -0.008(2)
C14 0.045(2) 0.054(3) 0.069(3) 0.026(2) 0.007(2) -0.006(2)
C15 0.047(2) 0.055(3) 0.055(3) 0.019(2) 0.019(2) -0.002(2)
C16 0.035(2) 0.041(2) 0.0353(19) 0.0086(16) 0.0150(16) 0.0060(17)
C17 0.046(2) 0.046(2) 0.040(2) 0.0019(18) 0.0147(18) 0.0000(19)
C18 0.044(2) 0.062(3) 0.056(3) 0.018(2) 0.021(2) 0.002(2)
C19 0.047(2) 0.054(3) 0.046(2) 0.016(2) 0.0279(19) 0.018(2)
C20 0.048(2) 0.061(3) 0.031(2) 0.0006(18) 0.0132(18) 0.012(2)
C21 0.043(2) 0.049(2) 0.050(2) 0.0020(19) 0.0221(19) 0.0040(19)
C22 0.045(2) 0.047(2) 0.045(2) 0.0011(19) 0.0123(19) 0.0052(19)
C23 0.055(3) 0.068(3) 0.052(3) 0.015(2) 0.011(2) 0.013(2)
C24 0.071(3) 0.064(3) 0.062(3) 0.009(3) -0.004(3) 0.022(3)
C25 0.047(3) 0.068(3) 0.076(3) -0.021(3) 0.004(3) 0.021(2)
C26 0.044(3) 0.072(3) 0.057(3) -0.016(2) 0.009(2) 0.017(2)
C27 0.047(2) 0.059(3) 0.056(3) -0.003(2) 0.021(2) 0.008(2)
C28 0.059(3) 0.043(2) 0.050(2) 0.0142(19) 0.024(2) 0.006(2)
C29 0.062(3) 0.079(4) 0.064(3) 0.028(3) 0.016(2) 0.021(3)
C30 0.082(4) 0.110(5) 0.089(4) 0.050(4) 0.014(3) 0.034(4)
C31 0.086(4) 0.116(5) 0.074(4) 0.058(4) 0.016(3) 0.013(4)
C32 0.088(4) 0.087(4) 0.067(3) 0.029(3) 0.044(3) 0.009(3)
C33 0.055(3) 0.059(3) 0.050(2) 0.009(2) 0.023(2) 0.008(2)

loop_
_atom_type_symbol
_atom_type_description
_atom_type_scat_dispersion_real
_atom_type_scat_dispersion_imag
_atom_type_scat_source
C C 0.0033 0.0016 'International Tables Vol C Tables 4.2.6.8 and 6.1.1.4'
H H 0.0000 0.0000 'International Tables Vol C Tables 4.2.6.8 and 6.1.1.4'
N N 0.0061 0.0033 'International Tables Vol C Tables 4.2.6.8 and 6.1.1.4'
O O 0.0106 0.0060 'International Tables Vol C Tables 4.2.6.8 and 6.1.1.4'
Zn Zn 0.2839 1.4301 'International Tables Vol C Tables 4.2.6.8 and 6.1.1.4'

loop_
_geom_angle_atom_site_label_1
_geom_angle_atom_site_label_2
_geom_angle_atom_site_label_3
_geom_angle
O5 Zn1 O8 93.26(13)
O5 Zn1 N1 135.30(13)
O8 Zn1 N1 131.39(12)
O5 Zn1 N2 97.50(14)
O8 Zn1 N2 99.25(13)
N1 Zn1 N2 76.21(12)
O5 Zn1 N3 103.16(14)
O8 Zn1 N3 97.68(13)
N1 Zn1 N3 76.22(12)
N2 Zn1 N3 152.38(13)
C27 O1 C33 118.2(3)
N9 O5 Zn1 110.7(3)
N10 O8 Zn1 112.9(2)
C6 N1 C10 121.4(3)
C6 N1 Zn1 119.3(3)
C10 N1 Zn1 119.3(2)
C1 N2 C5 118.9(4)
C1 N2 Zn1 125.8(3)
C5 N2 Zn1 115.3(2)
C15 N3 C11 118.2(4)
C15 N3 Zn1 126.1(3)
C11 N3 Zn1 115.8(2)
C28 N4 C22 120.6(3)
C28 N4 C19 120.8(3)
C22 N4 C19 118.4(3)
O3 N9 O4 123.0(4)
O3 N9 O5 120.2(4)
O4 N9 O5 116.8(4)
O6 N10 O7 124.1(4)
O6 N10 O8 118.8(4)
O7 N10 O8 117.1(4)
N2 C1 C2 123.0(4)
N2 C1 H1 118.5
C2 C1 H1 118.5
C3 C2 C1 118.1(4)
C3 C2 H2 121.0
C1 C2 H2 121.0
C2 C3 C4 120.2(4)
C2 C3 H3A 119.9
C4 C3 H3A 119.9
C3 C4 C5 118.5(4)
C3 C4 H4 120.7
C5 C4 H4 120.7
N2 C5 C4 121.2(4)
N2 C5 C6 114.7(3)
C4 C5 C6 124.1(4)
N1 C6 C7 120.9(3)
N1 C6 C5 114.5(3)
C7 C6 C5 124.6(3)
C6 C7 C8 119.4(3)
C6 C7 H7 120.3
C8 C7 H7 120.3
C7 C8 C9 118.0(3)
C7 C8 C16 120.8(3)
C9 C8 C16 121.3(3)
C10 C9 C8 119.3(3)
C10 C9 H9 120.3
C8 C9 H9 120.3
N1 C10 C9 121.0(3)
N1 C10 C11 114.4(3)
C9 C10 C11 124.6(3)
N3 C11 C12 121.3(3)
N3 C11 C10 114.3(3)
C12 C11 C10 124.4(4)
C13 C12 C11 119.1(4)
C13 C12 H12A 120.4
C11 C12 H12A 120.4
C14 C13 C12 119.1(4)
C14 C13 H13A 120.4
C12 C13 H13A 120.4
C13 C14 C15 119.5(4)
C13 C14 H14 120.2
C15 C14 H14 120.2
N3 C15 C14 122.7(4)
N3 C15 H15 118.7
C14 C15 H15 118.7
C21 C16 C17 118.4(4)
C21 C16 C8 121.3(3)
C17 C16 C8 120.3(3)
C18 C17 C16 120.3(4)
C18 C17 H17 119.9
C16 C17 H17 119.9
C17 C18 C19 120.9(4)
C17 C18 H18 119.5
C19 C18 H18 119.5
C18 C19 C20 119.4(4)
C18 C19 N4 119.5(4)
C20 C19 N4 121.1(4)
C19 C20 C21 120.3(4)
C19 C20 H20 119.9
C21 C20 H20 119.9
C20 C21 C16 120.7(4)
C20 C21 H21 119.7
C16 C21 H21 119.7
C23 C22 N4 123.7(4)
C23 C22 C27 119.2(4)
N4 C22 C27 117.0(4)
C22 C23 C24 120.5(5)
C22 C23 H23 119.7
C24 C23 H23 119.7
C25 C24 C23 120.1(5)
C25 C24 H24 120.0
C23 C24 H24 120.0
C26 C25 C24 119.4(5)
C26 C25 H25 120.3
C24 C25 H25 120.3
C25 C26 C27 121.7(5)
C25 C26 H26 119.2
C27 C26 H26 119.2
O1 C27 C26 118.9(4)
O1 C27 C22 122.0(4)
C26 C27 C22 119.0(5)
C29 C28 N4 125.0(4)
C29 C28 C33 116.7(4)
N4 C28 C33 118.4(4)
C28 C29 C30 121.7(5)
C28 C29 H29 119.1
C30 C29 H29 119.1
C31 C30 C29 120.5(5)
C31 C30 H30 119.7
C29 C30 H30 119.7
C30 C31 C32 120.1(5)
C30 C31 H31 119.9
C32 C31 H31 119.9
C33 C32 C31 118.5(5)
C33 C32 H32 120.8
C31 C32 H32 120.8
C32 C33 O1 116.4(4)
C32 C33 C28 122.5(5)
O1 C33 C28 121.0(4)

loop_
_geom_bond_atom_site_label_1
_geom_bond_atom_site_label_2
_geom_bond_distance
Zn1 O5 2.016(3)
Zn1 O8 2.021(3)
Zn1 N1 2.058(3)
Zn1 N2 2.143(3)
Zn1 N3 2.144(3)
O1 C27 1.356(6)
O1 C33 1.386(6)
O3 N9 1.211(5)
O4 N9 1.240(5)
O5 N9 1.280(5)
O6 N10 1.220(5)
O7 N10 1.226(5)
O8 N10 1.272(4)
N1 C6 1.327(5)
N1 C10 1.334(5)
N2 C1 1.328(5)
N2 C5 1.350(5)
N3 C15 1.344(5)
N3 C11 1.350(5)
N4 C28 1.390(5)
N4 C22 1.408(5)
N4 C19 1.432(5)
C1 C2 1.375(6)
C1 H1 0.9300
C2 C3 1.368(6)
C2 H2 0.9300
C3 C4 1.378(6)
C3 H3A 0.9300
C4 C5 1.387(5)
C4 H4 0.9300
C5 C6 1.480(5)
C6 C7 1.387(5)
C7 C8 1.399(5)
C7 H7 0.9300
C8 C9 1.402(5)
C8 C16 1.480(5)
C9 C10 1.381(5)
C9 H9 0.9300
C10 C11 1.487(5)
C11 C12 1.382(6)
C12 C13 1.381(6)
C12 H12A 0.9300
C13 C14 1.359(6)
C13 H13A 0.9300
C14 C15 1.361(6)
C14 H14 0.9300
C15 H15 0.9300
C16 C21 1.388(5)
C16 C17 1.401(5)
C17 C18 1.374(5)
C17 H17 0.9300
C18 C19 1.375(6)
C18 H18 0.9300
C19 C20 1.382(6)
C20 C21 1.382(5)
C20 H20 0.9300
C21 H21 0.9300
C22 C23 1.362(6)
C22 C27 1.409(6)
C23 C24 1.398(6)
C23 H23 0.9300
C24 C25 1.372(7)
C24 H24 0.9300
C25 C26 1.364(7)
C25 H25 0.9300
C26 C27 1.377(6)
C26 H26 0.9300
C28 C29 1.347(6)
C28 C33 1.394(6)
C29 C30 1.391(7)
C29 H29 0.9300
C30 C31 1.338(8)
C30 H30 0.9300
C31 C32 1.376(8)
C31 H31 0.9300
C32 C33 1.374(7)
C32 H32 0.9300

loop_
_geom_torsion_atom_site_label_1
_geom_torsion_atom_site_label_2
_geom_torsion_atom_site_label_3
_geom_torsion_atom_site_label_4
_geom_torsion
Zn1 O5 N9 O3 178.7(3)
Zn1 O5 N9 O4 -2.4(5)
Zn1 O8 N10 O6 179.0(3)
Zn1 O8 N10 O7 -0.5(5)
C5 N2 C1 C2 -2.1(7)
Zn1 N2 C1 C2 177.3(3)
N2 C1 C2 C3 3.3(7)
C1 C2 C3 C4 -3.3(7)
C2 C3 C4 C5 2.2(7)
C1 N2 C5 C4 0.9(6)
Zn1 N2 C5 C4 -178.6(3)
C1 N2 C5 C6 -179.4(4)
Zn1 N2 C5 C6 1.1(4)
C3 C4 C5 N2 -1.0(6)
C3 C4 C5 C6 179.4(4)
C10 N1 C6 C7 -1.0(6)
Zn1 N1 C6 C7 -179.8(3)
C10 N1 C6 C5 178.6(3)
Zn1 N1 C6 C5 -0.2(4)
N2 C5 C6 N1 -0.6(5)
C4 C5 C6 N1 179.1(4)
N2 C5 C6 C7 179.0(3)
C4 C5 C6 C7 -1.3(6)
N1 C6 C7 C8 -0.5(6)
C5 C6 C7 C8 179.9(3)
C6 C7 C8 C9 1.6(5)
C6 C7 C8 C16 -179.2(3)
C7 C8 C9 C10 -1.3(5)
C16 C8 C9 C10 179.5(3)
C6 N1 C10 C9 1.4(6)
Zn1 N1 C10 C9 -179.8(3)
C6 N1 C10 C11 -179.4(3)
Zn1 N1 C10 C11 -0.6(4)
C8 C9 C10 N1 -0.2(6)
C8 C9 C10 C11 -179.3(3)
C15 N3 C11 C12 -0.3(6)
Zn1 N3 C11 C12 179.5(3)
C15 N3 C11 C10 179.5(3)
Zn1 N3 C11 C10 -0.8(4)
N1 C10 C11 N3 0.9(5)
C9 C10 C11 N3 -179.9(3)
N1 C10 C11 C12 -179.4(3)
C9 C10 C11 C12 -0.2(6)
N3 C11 C12 C13 0.8(6)
C10 C11 C12 C13 -178.9(4)
C11 C12 C13 C14 -0.5(6)
C12 C13 C14 C15 -0.2(7)
C11 N3 C15 C14 -0.5(6)
Zn1 N3 C15 C14 179.8(3)
C13 C14 C15 N3 0.8(7)
C7 C8 C16 C21 -155.5(4)
C9 C8 C16 C21 23.7(6)
C7 C8 C16 C17 25.7(6)
C9 C8 C16 C17 -155.2(4)
C21 C16 C17 C18 0.3(6)
C8 C16 C17 C18 179.2(4)
C16 C17 C18 C19 -0.9(7)
C17 C18 C19 C20 1.5(7)
C17 C18 C19 N4 -178.6(4)
C28 N4 C19 C18 -105.0(5)
C22 N4 C19 C18 79.6(5)
C28 N4 C19 C20 75.0(5)
C22 N4 C19 C20 -100.5(5)
C18 C19 C20 C21 -1.4(6)
N4 C19 C20 C21 178.7(4)
C19 C20 C21 C16 0.8(6)
C17 C16 C21 C20 -0.3(6)
C8 C16 C21 C20 -179.1(4)
C28 N4 C22 C23 -166.4(4)
C19 N4 C22 C23 9.0(7)
C28 N4 C22 C27 10.2(6)
C19 N4 C22 C27 -174.4(4)
N4 C22 C23 C24 -179.6(4)
C27 C22 C23 C24 3.8(7)
C22 C23 C24 C25 -3.1(7)
C23 C24 C25 C26 1.8(7)
C24 C25 C26 C27 -1.4(7)
C33 O1 C27 C26 167.3(4)
C33 O1 C27 C22 -16.2(7)
C25 C26 C27 O1 178.8(4)
C25 C26 C27 C22 2.1(7)
C23 C22 C27 O1 -179.9(4)
N4 C22 C27 O1 3.3(6)
C23 C22 C27 C26 -3.4(6)
N4 C22 C27 C26 179.9(4)
C22 N4 C28 C29 170.7(5)
C19 N4 C28 C29 -4.6(7)
C22 N4 C28 C33 -10.4(6)
C19 N4 C28 C33 174.3(4)
N4 C28 C29 C30 179.8(5)
C33 C28 C29 C30 0.8(8)
C28 C29 C30 C31 -1.7(10)
C29 C30 C31 C32 0.8(10)
C30 C31 C32 C33 0.8(10)
C31 C32 C33 O1 -177.2(5)
C31 C32 C33 C28 -1.7(8)
C27 O1 C33 C32 -168.5(4)
C27 O1 C33 C28 16.0(7)
C29 C28 C33 C32 0.9(7)
N4 C28 C33 C32 -178.1(5)
C29 C28 C33 O1 176.2(5)
N4 C28 C33 O1 -2.9(6)
